data_4320207
loop_
_publ_author_name
'Sven Schneider'
'Alexander C. Filippou'

_publ_section_title
;
 Triamidoamine Complexes of Chromium(III) and Chromium(IV)
;
_journal_name_full 'Inorganic Chemistry'
_journal_page_first 4674
_journal_page_last 4677
_journal_paper_doi 10.1021/ic010361v
_journal_volume 40
_journal_year 2001
_chemical_formula_sum 'C15 H39 Cl Cr N4 Si3'
_chemical_formula_weight 447.22
_chemical_name_systematic
;
Chloro{tris[2-(N-trimethylsilylamido-\kN)ethyl]amine-\kN}-chromium(IV)
;
_space_group_IT_number 14
_symmetry_cell_setting monoclinic
_symmetry_space_group_name_Hall '-P 2ybc'
_symmetry_space_group_name_H-M 'P 1 21/c 1'
_atom_sites_solution_hydrogens geom
_atom_sites_solution_primary direct
_atom_sites_solution_secondary difmap
_audit_creation_method SHELXL-97
_cell_angle_alpha 90.00
_cell_angle_beta 101.75(3)
_cell_angle_gamma 90.00
_cell_formula_units_Z 4
_cell_length_a 9.762(3)
_cell_length_b 15.877(3)
_cell_length_c 16.170(4)
_cell_measurement_temperature 273(2)
_cell_volume 2453.7(11)
_computing_structure_refinement 'SHELXL-97 (Sheldrick, 1997)'
_computing_structure_solution 'SHELXS-97 (Sheldrick, 1990)'
_diffrn_ambient_temperature 273(2)
_diffrn_measured_fraction_theta_full 0.942
_diffrn_measured_fraction_theta_max 0.942
_diffrn_radiation_monochromator graphite
_diffrn_radiation_source 'fine-focus sealed tube'
_diffrn_radiation_type MoK\a
_diffrn_radiation_wavelength 0.71073
_diffrn_reflns_av_R_equivalents 0.1088
_diffrn_reflns_av_sigmaI/netI 0.1140
_diffrn_reflns_limit_h_max 12
_diffrn_reflns_limit_h_min -12
_diffrn_reflns_limit_k_max 19
_diffrn_reflns_limit_k_min -17
_diffrn_reflns_limit_l_max 20
_diffrn_reflns_limit_l_min -19
_diffrn_reflns_number 17921
_diffrn_reflns_theta_full 26.26
_diffrn_reflns_theta_max 26.26
_diffrn_reflns_theta_min 2.13
_exptl_absorpt_coefficient_mu 0.714
_exptl_crystal_density_diffrn 1.211
_exptl_crystal_density_method 'not measured'
_exptl_crystal_F_000 960
_refine_diff_density_max 0.304
_refine_diff_density_min -0.618
_refine_diff_density_rms 0.094
_refine_ls_extinction_method none
_refine_ls_goodness_of_fit_ref 0.828
_refine_ls_hydrogen_treatment mixed
_refine_ls_matrix_type full
_refine_ls_number_parameters 217
_refine_ls_number_reflns 4854
_refine_ls_number_restraints 0
_refine_ls_restrained_S_all 0.828
_refine_ls_R_factor_all 0.1310
_refine_ls_R_factor_gt 0.0536
_refine_ls_shift/su_max 0.001
_refine_ls_shift/su_mean 0.000
_refine_ls_structure_factor_coef Fsqd
_refine_ls_weighting_details 'w=1/[\s^2^(Fo^2^)+(0.0716P)^2^+0.0000P] where P=(Fo^2^+2Fc^2^)/3'
_refine_ls_weighting_scheme calc
_refine_ls_wR_factor_gt 0.1155
_refine_ls_wR_factor_ref 0.1414
_reflns_number_gt 2236
_reflns_number_total 4854
_reflns_threshold_expression >2sigma(I)
_cod_data_source_file ic010361v_2.cif
_cod_data_source_block CrCl(N3N)
_cod_depositor_comments
;
The following automatic conversions were performed:

'_refine_ls_weighting_scheme' value 'calc
w=1/[\s^2^(Fo^2^)+(0.0716P)^2^+0.0000P] where P=(Fo^2^+2Fc^2^)/3' was
changed to 'calc'. New tag '_refine_ls_weighting_details' was
created. The value of the new tag was set to
'w=1/[\s^2^(Fo^2^)+(0.0716P)^2^+0.0000P] where P=(Fo^2^+2Fc^2^)/3'.

Automatic conversion script
Id: cif_fix_values 3143 2015-03-26 13:38:13Z robertas 
;
_cod_original_cell_volume 2453.5(10)
_cod_database_code 4320207

loop_
_symmetry_equiv_pos_as_xyz
'x, y, z'
'-x, y+1/2, -z+1/2'
'-x, -y, -z'
'x, -y-1/2, z-1/2'

loop_
_atom_site_label
_atom_site_type_symbol
_atom_site_fract_x
_atom_site_fract_y
_atom_site_fract_z
_atom_site_U_iso_or_equiv
_atom_site_adp_type
_atom_site_occupancy
_atom_site_calc_flag
_atom_site_refinement_flags
_atom_site_disorder_assembly
_atom_site_disorder_group
Cr Cr 0.59148(6) 0.24688(5) 0.04582(3) 0.02146(18) Uani 1 d . . .
Cl Cl 0.59264(10) 0.25299(9) 0.18617(5) 0.0318(3) Uani 1 d . . .
N1 N 0.3956(3) 0.2567(3) 0.01140(18) 0.0284(8) Uani 1 d . . .
Si1 Si 0.26675(12) 0.24262(10) 0.07227(7) 0.0327(3) Uani 1 d . . .
C11 C 0.2875(5) 0.1400(3) 0.1295(3) 0.0448(14) Uani 1 d . . .
H11A H 0.2926 0.0953 0.0903 0.067 Uiso 1 calc R . .
H11B H 0.2087 0.1310 0.1556 0.067 Uiso 1 calc R . .
H11C H 0.3718 0.1410 0.1721 0.067 Uiso 1 calc R . .
C12 C 0.2559(6) 0.3306(4) 0.1462(3) 0.0535(16) Uani 1 d . . .
H12A H 0.2456 0.3829 0.1157 0.080 Uiso 1 calc R . .
H12B H 0.3398 0.3322 0.1891 0.080 Uiso 1 calc R . .
H12C H 0.1767 0.3223 0.1721 0.080 Uiso 1 calc R . .
C13 C 0.0913(5) 0.2389(4) -0.0004(3) 0.0501(14) Uani 1 d . . .
H13A H 0.0897 0.1941 -0.0404 0.075 Uiso 1 calc R . .
H13B H 0.0737 0.2915 -0.0299 0.075 Uiso 1 calc R . .
H13C H 0.0204 0.2293 0.0319 0.075 Uiso 1 calc R . .
C1 C 0.3423(4) 0.2646(3) -0.0802(2) 0.0334(12) Uani 1 d . . .
H1A H 0.2696 0.3071 -0.0911 0.040 Uiso 1 calc R . .
H1B H 0.3023 0.2114 -0.1029 0.040 Uiso 1 calc R . .
C2 C 0.4619(5) 0.2891(3) -0.1224(2) 0.0316(11) Uani 1 d . . .
H2A H 0.4385 0.2755 -0.1821 0.038 Uiso 1 calc R . .
H2B H 0.4791 0.3492 -0.1166 0.038 Uiso 1 calc R . .
N2 N 0.7070(4) 0.3404(2) 0.0436(2) 0.0266(9) Uani 1 d . . .
Si2 Si 0.74919(15) 0.42068(9) 0.11958(8) 0.0356(4) Uani 1 d . . .
C21 C 0.8457(8) 0.5066(4) 0.0759(4) 0.071(2) Uani 1 d . . .
H21A H 0.9301 0.4842 0.0628 0.107 Uiso 1 calc R . .
H21B H 0.8685 0.5507 0.1170 0.107 Uiso 1 calc R . .
H21C H 0.7877 0.5288 0.0255 0.107 Uiso 1 calc R . .
C22 C 0.8687(6) 0.3875(4) 0.2183(3) 0.0554(16) Uani 1 d . . .
H22A H 0.9512 0.3626 0.2049 0.083 Uiso 1 calc R . .
H22B H 0.8224 0.3471 0.2472 0.083 Uiso 1 calc R . .
H22C H 0.8945 0.4357 0.2539 0.083 Uiso 1 calc R . .
C23 C 0.5884(6) 0.4693(4) 0.1434(4) 0.0567(16) Uani 1 d . . .
H23A H 0.5275 0.4860 0.0917 0.085 Uiso 1 calc R . .
H23B H 0.6134 0.5178 0.1787 0.085 Uiso 1 calc R . .
H23C H 0.5413 0.4292 0.1722 0.085 Uiso 1 calc R . .
C3 C 0.7432(5) 0.3589(3) -0.0385(3) 0.0321(11) Uani 1 d . . .
H3A H 0.8404 0.3762 -0.0302 0.039 Uiso 1 calc R . .
H3B H 0.6854 0.4045 -0.0661 0.039 Uiso 1 calc R . .
C4 C 0.7199(5) 0.2810(3) -0.0929(3) 0.0306(11) Uani 1 d . . .
H4A H 0.7132 0.2958 -0.1518 0.037 Uiso 1 calc R . .
H4B H 0.7974 0.2421 -0.0764 0.037 Uiso 1 calc R . .
N3 N 0.6725(4) 0.1395(2) 0.0477(2) 0.0315(9) Uani 1 d . . .
Si3 Si 0.76383(15) 0.08282(10) 0.13441(8) 0.0385(4) Uani 1 d . . .
C31 C 0.8475(8) -0.0105(4) 0.0940(4) 0.085(3) Uani 1 d . . .
H31A H 0.9078 0.0082 0.0577 0.127 Uiso 1 calc R . .
H31B H 0.7763 -0.0466 0.0629 0.127 Uiso 1 calc R . .
H31C H 0.9013 -0.0411 0.1408 0.127 Uiso 1 calc R . .
C32 C 0.9077(5) 0.1445(4) 0.2004(3) 0.0519(15) Uani 1 d . . .
H32A H 0.9671 0.1671 0.1652 0.078 Uiso 1 calc R . .
H32B H 0.9615 0.1085 0.2425 0.078 Uiso 1 calc R . .
H32C H 0.8687 0.1898 0.2275 0.078 Uiso 1 calc R . .
C33 C 0.6501(6) 0.0391(4) 0.2029(3) 0.0558(16) Uani 1 d . . .
H33A H 0.5758 0.0070 0.1691 0.084 Uiso 1 calc R . .
H33B H 0.6111 0.0844 0.2300 0.084 Uiso 1 calc R . .
H33C H 0.7045 0.0032 0.2450 0.084 Uiso 1 calc R . .
C5 C 0.6786(5) 0.1037(3) -0.0354(2) 0.0372(12) Uani 1 d . . .
H5A H 0.6520 0.0448 -0.0373 0.045 Uiso 1 calc R . .
H5B H 0.7733 0.1076 -0.0451 0.045 Uiso 1 calc R . .
C6 C 0.5794(5) 0.1523(3) -0.1034(3) 0.0355(12) Uani 1 d . . .
H6A H 0.6053 0.1441 -0.1577 0.043 Uiso 1 calc R . .
H6B H 0.4845 0.1321 -0.1076 0.043 Uiso 1 calc R . .
N4 N 0.5881(3) 0.2417(2) -0.08082(18) 0.0228(8) Uani 1 d . . .

loop_
_atom_site_aniso_label
_atom_site_aniso_U_11
_atom_site_aniso_U_22
_atom_site_aniso_U_33
_atom_site_aniso_U_23
_atom_site_aniso_U_13
_atom_site_aniso_U_12
Cr 0.0245(3) 0.0280(4) 0.0122(3) 0.0001(3) 0.0045(2) 0.0036(4)
Cl 0.0395(6) 0.0436(7) 0.0134(4) -0.0011(5) 0.0083(4) 0.0009(7)
N1 0.0302(18) 0.039(2) 0.0164(15) 0.0006(17) 0.0050(13) 0.000(2)
Si1 0.0265(6) 0.0441(9) 0.0298(6) 0.0010(6) 0.0111(5) 0.0039(7)
C11 0.040(3) 0.057(4) 0.041(3) 0.005(3) 0.018(2) -0.003(3)
C12 0.051(3) 0.061(4) 0.057(3) -0.007(3) 0.030(3) 0.018(3)
C13 0.034(3) 0.068(4) 0.051(3) 0.010(3) 0.014(2) 0.004(3)
C1 0.029(2) 0.048(4) 0.023(2) -0.001(2) 0.0050(18) 0.005(2)
C2 0.033(3) 0.044(3) 0.016(2) 0.0085(19) 0.0019(18) 0.011(2)
N2 0.033(2) 0.031(2) 0.0180(17) -0.0019(15) 0.0096(15) -0.0001(18)
Si2 0.0436(8) 0.0354(9) 0.0288(7) -0.0069(6) 0.0098(6) -0.0056(7)
C21 0.104(6) 0.057(4) 0.058(4) -0.015(3) 0.026(4) -0.042(4)
C22 0.055(4) 0.064(4) 0.041(3) -0.016(3) -0.005(3) -0.018(3)
C23 0.074(4) 0.043(4) 0.055(3) -0.009(3) 0.018(3) 0.008(3)
C3 0.034(3) 0.038(3) 0.026(2) 0.002(2) 0.0092(19) -0.002(2)
C4 0.028(2) 0.046(3) 0.020(2) -0.0005(19) 0.0101(18) 0.002(2)
N3 0.040(2) 0.036(2) 0.0175(18) -0.0007(16) 0.0045(16) 0.0044(19)
Si3 0.0500(10) 0.0387(9) 0.0242(7) 0.0054(6) 0.0011(6) 0.0145(7)
C31 0.121(6) 0.075(5) 0.048(4) 0.004(3) -0.007(4) 0.061(5)
C32 0.040(3) 0.076(4) 0.037(3) 0.009(3) 0.000(2) 0.009(3)
C33 0.075(4) 0.044(4) 0.044(3) 0.023(3) 0.002(3) -0.006(3)
C5 0.058(3) 0.033(3) 0.018(2) -0.005(2) 0.001(2) 0.015(3)
C6 0.054(3) 0.034(3) 0.019(2) -0.002(2) 0.007(2) 0.009(2)
N4 0.0257(17) 0.023(2) 0.0183(16) -0.0027(15) 0.0025(13) 0.0065(18)

loop_
_atom_type_symbol
_atom_type_description
_atom_type_scat_dispersion_real
_atom_type_scat_dispersion_imag
_atom_type_scat_source
C C 0.0033 0.0016 'International Tables Vol C Tables 4.2.6.8 and 6.1.1.4'
H H 0.0000 0.0000 'International Tables Vol C Tables 4.2.6.8 and 6.1.1.4'
N N 0.0061 0.0033 'International Tables Vol C Tables 4.2.6.8 and 6.1.1.4'
Cl Cl 0.1484 0.1585 'International Tables Vol C Tables 4.2.6.8 and 6.1.1.4'
Si Si 0.0817 0.0704 'International Tables Vol C Tables 4.2.6.8 and 6.1.1.4'
Cr Cr 0.2840 0.6240 'International Tables Vol C Tables 4.2.6.8 and 6.1.1.4'

loop_
_geom_angle_atom_site_label_1
_geom_angle_atom_site_label_2
_geom_angle_atom_site_label_3
_geom_angle
_geom_angle_site_symmetry_1
_geom_angle_site_symmetry_3
_geom_angle_publ_flag
N2 Cr N3 117.90(17) . . ?
N2 Cr N1 120.55(17) . . ?
N3 Cr N1 118.55(18) . . ?
N2 Cr N4 84.21(14) . . ?
N3 Cr N4 84.26(14) . . ?
N1 Cr N4 84.21(13) . . ?
N2 Cr Cl 96.05(11) . . ?
N3 Cr Cl 96.12(11) . . ?
N1 Cr Cl 95.16(10) . . ?
N4 Cr Cl 179.37(10) . . ?
C1 N1 Si1 115.2(3) . . ?
C1 N1 Cr 115.7(3) . . ?
Si1 N1 Cr 128.39(18) . . ?
N1 Si1 C12 113.9(2) . . ?
N1 Si1 C11 111.7(2) . . ?
C12 Si1 C11 110.6(3) . . ?
N1 Si1 C13 108.66(19) . . ?
C12 Si1 C13 105.3(3) . . ?
C11 Si1 C13 106.1(3) . . ?
N1 C1 C2 109.1(3) . . ?
N4 C2 C1 108.0(3) . . ?
C3 N2 Si2 114.8(3) . . ?
C3 N2 Cr 115.7(3) . . ?
Si2 N2 Cr 128.15(19) . . ?
N2 Si2 C22 114.4(2) . . ?
N2 Si2 C23 111.0(2) . . ?
C22 Si2 C23 110.5(3) . . ?
N2 Si2 C21 109.1(2) . . ?
C22 Si2 C21 104.8(3) . . ?
C23 Si2 C21 106.6(3) . . ?
N2 C3 C4 109.1(4) . . ?
N4 C4 C3 107.6(3) . . ?
C5 N3 Si3 115.1(3) . . ?
C5 N3 Cr 115.6(3) . . ?
Si3 N3 Cr 128.6(2) . . ?
N3 Si3 C33 113.7(2) . . ?
N3 Si3 C32 113.0(2) . . ?
C33 Si3 C32 109.2(2) . . ?
N3 Si3 C31 108.4(2) . . ?
C33 Si3 C31 105.6(3) . . ?
C32 Si3 C31 106.5(3) . . ?
N3 C5 C6 109.1(4) . . ?
N4 C6 C5 108.4(4) . . ?
C6 N4 C4 112.6(3) . . ?
C6 N4 C2 112.2(3) . . ?
C4 N4 C2 113.0(3) . . ?
C6 N4 Cr 106.1(3) . . ?
C4 N4 Cr 106.2(2) . . ?
C2 N4 Cr 106.0(2) . . ?

loop_
_geom_bond_atom_site_label_1
_geom_bond_atom_site_label_2
_geom_bond_distance
_geom_bond_site_symmetry_2
_geom_bond_publ_flag
Cr N2 1.869(4) . ?
Cr N3 1.877(4) . ?
Cr N1 1.886(3) . ?
Cr N4 2.043(3) . ?
Cr Cl 2.2692(12) . ?
N1 C1 1.471(5) . ?
N1 Si1 1.762(3) . ?
Si1 C12 1.856(5) . ?
Si1 C11 1.864(5) . ?
Si1 C13 1.870(5) . ?
C1 C2 1.518(6) . ?
C2 N4 1.484(5) . ?
N2 C3 1.471(5) . ?
N2 Si2 1.761(4) . ?
Si2 C22 1.851(5) . ?
Si2 C23 1.858(6) . ?
Si2 C21 1.875(6) . ?
C3 C4 1.508(6) . ?
C4 N4 1.478(5) . ?
N3 C5 1.471(5) . ?
N3 Si3 1.750(4) . ?
Si3 C33 1.855(6) . ?
Si3 C32 1.860(5) . ?
Si3 C31 1.873(6) . ?
C5 C6 1.519(6) . ?
C6 N4 1.464(6) . ?
